data_1553834
loop_
_publ_author_name
'Sun, Yao-Liang'
'Wei, Yin'
'Shi, Min'

_publ_section_title
;
 Tunable regiodivergent phosphine-catalyzed [3 + 2] cycloaddition of
 alkynones and trifluoroacetyl phenylamides
;
_journal_issue 12
_journal_name_full 'Organic Chemistry Frontiers'
_journal_page_first 2392
_journal_paper_doi 10.1039/C7QO00512A
_journal_volume 4
_journal_year 2017
_chemical_formula_sum 'C19 H23 Cl F3 N O4'
_chemical_formula_weight 421.83
_space_group_crystal_system monoclinic
_space_group_IT_number 14
_space_group_name_Hall '-P 2yn'
_space_group_name_H-M_alt 'P 1 21/n 1'
_atom_sites_solution_hydrogens mixed
_audit_creation_method SHELXL-2013
_audit_update_record
;
2016-02-03 deposited with the CCDC.
2017-08-29 downloaded from the CCDC.
;
_cell_angle_alpha 90
_cell_angle_beta 103.680(4)
_cell_angle_gamma 90
_cell_formula_units_Z 4
_cell_length_a 11.287(2)
_cell_length_b 12.727(2)
_cell_length_c 14.808(3)
_cell_measurement_reflns_used 2364
_cell_measurement_temperature 293(2)
_cell_measurement_theta_max 44.637
_cell_measurement_theta_min 4.903
_cell_volume 2066.8(6)
_computing_cell_refinement 'Bruker SMART'
_computing_data_collection 'Bruker SMART'
_computing_data_reduction 'Bruker SHELXTL'
_computing_molecular_graphics 'Bruker SHELXTL'
_computing_publication_material 'Bruker SHELXTL'
_computing_structure_refinement 'SHELXL-2013 (Sheldrick, 2013)'
_computing_structure_solution 'Bruker SHELXTL'
_diffrn_ambient_temperature 293(2)
_diffrn_measured_fraction_theta_full 0.999
_diffrn_measured_fraction_theta_max 0.999
_diffrn_measurement_device_type 'CCD area detector'
_diffrn_measurement_method 'phi and omega scans'
_diffrn_radiation_type MoK\a
_diffrn_radiation_wavelength 0.71073
_diffrn_reflns_av_R_equivalents 0.0404
_diffrn_reflns_av_unetI/netI 0.0431
_diffrn_reflns_Laue_measured_fraction_full 0.999
_diffrn_reflns_Laue_measured_fraction_max 0.999
_diffrn_reflns_limit_h_max 13
_diffrn_reflns_limit_h_min -6
_diffrn_reflns_limit_k_max 15
_diffrn_reflns_limit_k_min -15
_diffrn_reflns_limit_l_max 17
_diffrn_reflns_limit_l_min -17
_diffrn_reflns_number 11575
_diffrn_reflns_point_group_measured_fraction_full 0.999
_diffrn_reflns_point_group_measured_fraction_max 0.999
_diffrn_reflns_theta_full 25.242
_diffrn_reflns_theta_max 25.498
_diffrn_reflns_theta_min 2.051
_exptl_absorpt_coefficient_mu 0.235
_exptl_absorpt_correction_T_max 0.7456
_exptl_absorpt_correction_T_min 0.6080
_exptl_absorpt_correction_type multi-scan
_exptl_absorpt_process_details sadabs
_exptl_crystal_colour colorless
_exptl_crystal_density_diffrn 1.356
_exptl_crystal_description prismatic
_exptl_crystal_F_000 880
_exptl_crystal_size_max 0.220
_exptl_crystal_size_mid 0.170
_exptl_crystal_size_min 0.130
_refine_diff_density_max 0.339
_refine_diff_density_min -0.247
_refine_diff_density_rms 0.043
_refine_ls_extinction_method none
_refine_ls_goodness_of_fit_ref 1.044
_refine_ls_hydrogen_treatment mixed
_refine_ls_matrix_type full
_refine_ls_number_parameters 292
_refine_ls_number_reflns 3849
_refine_ls_number_restraints 30
_refine_ls_restrained_S_all 1.073
_refine_ls_R_factor_all 0.0781
_refine_ls_R_factor_gt 0.0568
_refine_ls_shift/su_max 0.001
_refine_ls_shift/su_mean 0.000
_refine_ls_structure_factor_coef Fsqd
_refine_ls_weighting_details 'w=1/[\s^2^(Fo^2^)+(0.0657P)^2^+0.8169P] where P=(Fo^2^+2Fc^2^)/3'
_refine_ls_weighting_scheme calc
_refine_ls_wR_factor_gt 0.1427
_refine_ls_wR_factor_ref 0.1542
_reflns_Friedel_coverage 0.000
_reflns_number_gt 2750
_reflns_number_total 3849
_reflns_threshold_expression 'I > 2\s(I)'
_cod_data_source_file c7qo00512a2.cif
_cod_data_source_block cd16063
_cod_original_sg_symbol_H-M 'P 21/n'
_cod_database_code 1553834
_shelx_space_group_comment
; 
The symmetry employed for this shelxl refinement is uniquely defined 
by the following loop, which should always be used as a source of 
symmetry information in preference to the above space-group names. 
They are only intended as comments. 
;
_shelx_estimated_absorpt_t_min 0.950
_shelx_estimated_absorpt_t_max 0.970
_shelxl_version_number 2013-4

loop_
_space_group_symop_operation_xyz
'x, y, z'
'-x+1/2, y+1/2, -z+1/2'
'-x, -y, -z'
'x-1/2, -y-1/2, z-1/2'

loop_
_atom_site_label
_atom_site_type_symbol
_atom_site_fract_x
_atom_site_fract_y
_atom_site_fract_z
_atom_site_U_iso_or_equiv
_atom_site_adp_type
_atom_site_occupancy
_atom_site_site_symmetry_order
_atom_site_calc_flag
_atom_site_refinement_flags_posn
_atom_site_refinement_flags_adp
_atom_site_refinement_flags_occupancy
_atom_site_disorder_assembly
_atom_site_disorder_group
Cl1 Cl 1.19837(9) 1.23121(8) 1.04471(7) 0.0997(4) Uani 1 1 d . . . . .
F1 F 1.0630(2) 1.05168(16) 0.59521(13) 0.0983(7) Uani 1 1 d . . . . .
F2 F 1.1065(2) 1.17220(15) 0.69852(14) 0.0924(6) Uani 1 1 d . . . . .
F3 F 0.9220(2) 1.12565(15) 0.64632(13) 0.0906(6) Uani 1 1 d . . . . .
N1 N 0.80209(19) 1.00185(18) 0.78839(17) 0.0521(6) Uani 1 1 d . . . . .
O1 O 0.97010(14) 0.92344(13) 0.70921(12) 0.0511(5) Uani 1 1 d . . . . .
O2 O 1.03281(19) 0.76218(15) 0.77312(12) 0.0635(5) Uani 1 1 d . . . . .
H2 H 0.9803 0.7171 0.7567 0.095 Uiso 1 1 calc R U . . .
O3 O 1.1034(2) 0.63816(18) 0.61807(17) 0.0843(7) Uani 1 1 d . . . . .
O4 O 0.65087(18) 1.11571(17) 0.78974(16) 0.0785(7) Uani 1 1 d . . . . .
C1 C 1.0496(2) 1.00674(19) 0.74852(17) 0.0439(6) Uani 1 1 d . . . . .
C2 C 1.1773(2) 0.9588(2) 0.7705(2) 0.0565(7) Uani 1 1 d . . . . .
H2A H 1.2018 0.9371 0.8350 0.068 Uiso 1 1 calc R U . . .
H2B H 1.2366 1.0084 0.7579 0.068 Uiso 1 1 calc R U . . .
C3 C 1.1646(2) 0.8637(2) 0.7052(2) 0.0585(7) Uani 1 1 d . . . . .
H3A H 1.1762 0.8839 0.6447 0.070 Uiso 1 1 calc R U . . .
H3B H 1.2229 0.8093 0.7311 0.070 Uiso 1 1 calc R U . . .
C4 C 1.0356(2) 0.82740(19) 0.69856(17) 0.0452(6) Uani 1 1 d . . . . .
C5 C 0.9671(2) 0.78325(19) 0.60623(17) 0.0469(6) Uani 1 1 d . . . . .
H5A H 0.8834 0.7712 0.6096 0.056 Uiso 1 1 calc R U . . .
H5B H 0.9657 0.8366 0.5592 0.056 Uiso 1 1 calc R U . . .
C6 C 1.0146(3) 0.6833(2) 0.5736(2) 0.0556(7) Uani 1 1 d . . . . .
C7 C 0.9428(4) 0.6417(3) 0.4827(2) 0.0883(11) Uani 1 1 d . . . . .
H7A H 0.9955 0.6330 0.4410 0.132 Uiso 1 1 calc R U . . .
H7B H 0.8789 0.6904 0.4564 0.132 Uiso 1 1 calc R U . . .
H7C H 0.9077 0.5752 0.4924 0.132 Uiso 1 1 calc R U . . .
C8 C 1.0349(3) 1.0895(2) 0.6719(2) 0.0652(8) Uani 1 1 d . . . . .
C9 C 1.0154(2) 1.05708(18) 0.83273(16) 0.0430(6) Uani 1 1 d . . . . .
C10 C 1.1064(3) 1.1115(2) 0.89480(18) 0.0534(7) Uani 1 1 d . . . . .
H10 H 1.1845 1.1146 0.8845 0.064 Uiso 1 1 calc R U . . .
C11 C 1.0828(3) 1.1607(2) 0.97093(19) 0.0590(7) Uani 1 1 d . . . . .
C12 C 0.9700(3) 1.1553(2) 0.99001(19) 0.0612(8) Uani 1 1 d . . . . .
H12 H 0.9553 1.1871 1.0428 0.073 Uiso 1 1 calc R U . . .
C13 C 0.8789(3) 1.1018(2) 0.92933(18) 0.0560(7) Uani 1 1 d . . . . .
H13 H 0.8022 1.0969 0.9420 0.067 Uiso 1 1 calc R U . . .
C14 C 0.8988(2) 1.05488(19) 0.84964(17) 0.0458(6) Uani 1 1 d . . . . .
C15 C 0.6856(2) 1.0337(2) 0.76137(18) 0.0503(6) Uani 1 1 d . . . . .
C16 C 0.6002(2) 0.9622(2) 0.6934(2) 0.0562(7) Uani 1 1 d . . . . .
C17 C 0.6465(5) 0.9501(6) 0.6030(4) 0.0991(18) Uani 0.7 1 d . U P A 1
H17A H 0.5935 0.9034 0.5611 0.149 Uiso 0.7 1 calc R U P A 1
H17B H 0.7277 0.9219 0.6181 0.149 Uiso 0.7 1 calc R U P A 1
H17C H 0.6469 1.0176 0.5741 0.149 Uiso 0.7 1 calc R U P A 1
C18 C 0.6104(8) 0.8478(5) 0.7291(5) 0.105(2) Uani 0.6 1 d . U P A 1
H18A H 0.6079 0.8470 0.7935 0.158 Uiso 0.6 1 calc R U P A 1
H18B H 0.6861 0.8181 0.7225 0.158 Uiso 0.6 1 calc R U P A 1
H18C H 0.5438 0.8073 0.6937 0.158 Uiso 0.6 1 calc R U P A 1
C19 C 0.4732(9) 0.9925(9) 0.6771(8) 0.104(3) Uani 0.5 1 d . U P A 1
H19A H 0.4484 0.9915 0.7348 0.156 Uiso 0.5 1 calc R U P A 1
H19B H 0.4241 0.9441 0.6344 0.156 Uiso 0.5 1 calc R U P A 1
H19C H 0.4630 1.0621 0.6514 0.156 Uiso 0.5 1 calc R U P A 1
C17' C 0.6559(13) 0.8817(12) 0.6531(11) 0.096(3) Uani 0.3 1 d . U P A 2
H17D H 0.7002 0.9119 0.6116 0.144 Uiso 0.3 1 calc R U P A 2
H17E H 0.5944 0.8350 0.6190 0.144 Uiso 0.3 1 calc R U P A 2
H17F H 0.7109 0.8432 0.7010 0.144 Uiso 0.3 1 calc R U P A 2
C18' C 0.5274(10) 0.9054(9) 0.7559(8) 0.102(3) Uani 0.4 1 d . U P A 2
H18D H 0.4717 0.8562 0.7191 0.152 Uiso 0.4 1 calc R U P A 2
H18E H 0.4827 0.9562 0.7825 0.152 Uiso 0.4 1 calc R U P A 2
H18F H 0.5830 0.8686 0.8048 0.152 Uiso 0.4 1 calc R U P A 2
C19' C 0.4931(10) 1.0319(7) 0.6338(6) 0.093(3) Uani 0.5 1 d . U P A 2
H19D H 0.5254 1.0788 0.5949 0.140 Uiso 0.5 1 calc R U P A 2
H19E H 0.4560 1.0719 0.6747 0.140 Uiso 0.5 1 calc R U P A 2
H19F H 0.4330 0.9870 0.5958 0.140 Uiso 0.5 1 calc R U P A 2
H1 H 0.823(3) 0.956(2) 0.757(2) 0.057(8) Uiso 1 1 d . . . . .

loop_
_atom_site_aniso_label
_atom_site_aniso_U_11
_atom_site_aniso_U_22
_atom_site_aniso_U_33
_atom_site_aniso_U_23
_atom_site_aniso_U_13
_atom_site_aniso_U_12
Cl1 0.0910(7) 0.1046(7) 0.0842(6) -0.0378(5) -0.0177(5) -0.0193(5)
F1 0.159(2) 0.0818(14) 0.0627(11) 0.0069(10) 0.0429(12) 0.0081(13)
F2 0.1279(17) 0.0586(11) 0.0909(13) 0.0121(10) 0.0262(12) -0.0271(11)
F3 0.1018(15) 0.0767(13) 0.0799(12) 0.0199(10) -0.0053(11) 0.0291(11)
N1 0.0398(12) 0.0464(13) 0.0685(15) -0.0187(11) 0.0099(10) 0.0009(10)
O1 0.0381(9) 0.0438(10) 0.0686(11) -0.0145(8) 0.0071(8) 0.0008(7)
O2 0.0761(14) 0.0578(12) 0.0513(11) 0.0069(9) 0.0043(9) -0.0138(10)
O3 0.0729(15) 0.0709(15) 0.1060(17) -0.0058(12) 0.0149(13) 0.0275(12)
O4 0.0575(12) 0.0736(14) 0.0937(15) -0.0315(12) -0.0033(11) 0.0227(11)
C1 0.0394(13) 0.0372(13) 0.0529(14) -0.0002(11) 0.0069(10) -0.0031(10)
C2 0.0388(14) 0.0530(16) 0.0764(18) -0.0023(14) 0.0109(13) -0.0054(12)
C3 0.0434(15) 0.0494(16) 0.0834(19) -0.0033(14) 0.0162(14) 0.0033(12)
C4 0.0432(14) 0.0376(13) 0.0548(14) 0.0010(11) 0.0115(11) 0.0033(10)
C5 0.0514(15) 0.0400(14) 0.0501(14) 0.0019(11) 0.0136(12) 0.0016(11)
C6 0.0632(18) 0.0434(15) 0.0646(17) 0.0037(13) 0.0241(14) 0.0058(13)
C7 0.124(3) 0.065(2) 0.074(2) -0.0193(17) 0.021(2) 0.009(2)
C8 0.083(2) 0.0537(18) 0.0573(17) -0.0003(14) 0.0122(16) -0.0005(16)
C9 0.0431(14) 0.0353(13) 0.0462(13) 0.0033(10) 0.0017(11) 0.0006(10)
C10 0.0516(15) 0.0471(15) 0.0553(15) 0.0031(12) 0.0002(12) -0.0059(12)
C11 0.0622(19) 0.0508(16) 0.0524(16) -0.0041(13) -0.0097(14) -0.0039(13)
C12 0.078(2) 0.0546(17) 0.0457(15) -0.0050(12) 0.0039(14) 0.0078(15)
C13 0.0584(17) 0.0524(16) 0.0572(16) -0.0016(13) 0.0135(13) 0.0032(13)
C14 0.0467(14) 0.0377(13) 0.0498(14) -0.0012(11) 0.0050(11) 0.0000(11)
C15 0.0451(15) 0.0477(16) 0.0598(15) -0.0071(12) 0.0156(12) 0.0040(12)
C16 0.0456(15) 0.0530(16) 0.0668(17) -0.0123(13) 0.0073(13) -0.0047(12)
C17 0.085(3) 0.142(5) 0.062(3) -0.026(3) 0.002(3) -0.027(4)
C18 0.126(5) 0.081(4) 0.090(4) -0.009(3) -0.013(4) -0.046(4)
C19 0.068(4) 0.106(6) 0.126(7) -0.041(5) -0.001(5) -0.005(4)
C17' 0.086(5) 0.106(6) 0.090(6) -0.036(5) 0.006(5) -0.036(5)
C18' 0.089(5) 0.100(6) 0.108(5) -0.002(5) 0.007(4) -0.045(4)
C19' 0.087(5) 0.080(6) 0.086(6) -0.018(4) -0.030(5) 0.002(4)

loop_
_atom_type_symbol
_atom_type_description
_atom_type_scat_dispersion_real
_atom_type_scat_dispersion_imag
_atom_type_scat_source
C C 0.0033 0.0016 'International Tables Vol C Tables 4.2.6.8 and 6.1.1.4'
H H 0.0000 0.0000 'International Tables Vol C Tables 4.2.6.8 and 6.1.1.4'
N N 0.0061 0.0033 'International Tables Vol C Tables 4.2.6.8 and 6.1.1.4'
O O 0.0106 0.0060 'International Tables Vol C Tables 4.2.6.8 and 6.1.1.4'
F F 0.0171 0.0103 'International Tables Vol C Tables 4.2.6.8 and 6.1.1.4'
Cl Cl 0.1484 0.1585 'International Tables Vol C Tables 4.2.6.8 and 6.1.1.4'

loop_
_geom_angle_atom_site_label_1
_geom_angle_atom_site_label_2
_geom_angle_atom_site_label_3
_geom_angle
C15 N1 C14 126.8(2)
C1 O1 C4 112.52(17)
O1 C1 C2 105.16(19)
O1 C1 C8 105.3(2)
C2 C1 C8 111.4(2)
O1 C1 C9 112.91(19)
C2 C1 C9 113.6(2)
C8 C1 C9 108.2(2)
C1 C2 C3 103.8(2)
C4 C3 C2 103.2(2)
O2 C4 O1 108.0(2)
O2 C4 C3 109.6(2)
O1 C4 C3 104.04(19)
O2 C4 C5 113.2(2)
O1 C4 C5 104.25(18)
C3 C4 C5 116.9(2)
C6 C5 C4 117.4(2)
O3 C6 C7 121.8(3)
O3 C6 C5 122.7(3)
C7 C6 C5 115.5(3)
F3 C8 F2 106.7(3)
F3 C8 F1 106.7(2)
F2 C8 F1 106.7(3)
F3 C8 C1 112.4(3)
F2 C8 C1 112.0(2)
F1 C8 C1 112.1(2)
C10 C9 C14 118.2(2)
C10 C9 C1 117.2(2)
C14 C9 C1 124.6(2)
C11 C10 C9 121.0(3)
C10 C11 C12 121.2(2)
C10 C11 Cl1 119.4(2)
C12 C11 Cl1 119.4(2)
C11 C12 C13 118.5(3)
C12 C13 C14 121.5(3)
C13 C14 C9 119.5(2)
C13 C14 N1 119.7(2)
C9 C14 N1 120.7(2)
O4 C15 N1 121.8(2)
O4 C15 C16 122.2(2)
N1 C15 C16 116.1(2)
C17' C16 C15 116.1(5)
C19 C16 C15 113.5(5)
C19 C16 C18 107.4(6)
C15 C16 C18 110.7(3)
C17' C16 C18' 105.4(8)
C15 C16 C18' 103.1(4)
C19 C16 C17 113.8(5)
C15 C16 C17 109.8(3)
C18 C16 C17 100.8(5)
C17' C16 C19' 121.9(8)
C15 C16 C19' 108.3(4)
C18' C16 C19' 98.7(6)

loop_
_geom_bond_atom_site_label_1
_geom_bond_atom_site_label_2
_geom_bond_distance
Cl1 C11 1.740(3)
F1 C8 1.339(3)
F2 C8 1.329(4)
F3 C8 1.323(4)
N1 C15 1.343(3)
N1 C14 1.414(3)
O1 C1 1.421(3)
O1 C4 1.456(3)
O2 C4 1.388(3)
O3 C6 1.206(3)
O4 C15 1.223(3)
C1 C2 1.528(3)
C1 C8 1.528(4)
C1 C9 1.530(3)
C2 C3 1.534(4)
C3 C4 1.509(4)
C4 C5 1.511(3)
C5 C6 1.504(4)
C6 C7 1.494(4)
C9 C10 1.391(3)
C9 C14 1.397(3)
C10 C11 1.369(4)
C11 C12 1.370(4)
C12 C13 1.375(4)
C13 C14 1.387(4)
C15 C16 1.521(4)
C16 C17' 1.407(15)
C16 C19 1.448(11)
C16 C18 1.544(7)
C16 C18' 1.553(11)
C16 C17 1.556(6)
C16 C19' 1.588(9)

loop_
_geom_hbond_atom_site_label_D
_geom_hbond_atom_site_label_H
_geom_hbond_atom_site_label_A
_geom_hbond_distance_DH
_geom_hbond_distance_HA
_geom_hbond_distance_DA
_geom_hbond_angle_DHA
_geom_hbond_site_symmetry_A
N1 H1 O1 0.82(3) 1.99(3) 2.649(3) 137(3) .
C10 H10 O3 0.93 2.42 3.343(4) 170.4 2_756
C5 H5A O4 0.97 2.56 3.109(3) 115.8 2_646
C3 H3B F2 0.97 2.62 3.593(3) 175.7 2_746
O2 H2 O4 0.82 1.96 2.780(3) 176.0 2_646
N1 H1 O1 0.82(3) 1.99(3) 2.649(3) 137(3) .
C10 H10 O3 0.93 2.42 3.343(4) 170.4 2_756
C5 H5A O4 0.97 2.56 3.109(3) 115.8 2_646
C3 H3B F2 0.97 2.62 3.593(3) 175.7 2_746
O2 H2 O4 0.82 1.96 2.780(3) 176.0 2_646
N1 H1 O1 0.82(3) 1.99(3) 2.649(3) 137(3) .
N1 H1 O1 0.82(3) 1.99(3) 2.649(3) 137(3) .
N1 H1 O1 0.82(3) 1.99(3) 2.649(3) 137(3) .
O2 H2 O4 0.82 1.96 2.780(3) 176.0 2_646
C3 H3B F2 0.97 2.62 3.593(3) 175.7 2_746
C5 H5A O4 0.97 2.56 3.109(3) 115.8 2_646
C10 H10 O3 0.93 2.42 3.343(4) 170.4 2_756
N1 H1 O1 0.82(3) 1.99(3) 2.649(3) 137(3) .

loop_
_geom_torsion_atom_site_label_1
_geom_torsion_atom_site_label_2
_geom_torsion_atom_site_label_3
_geom_torsion_atom_site_label_4
_geom_torsion
C4 O1 C1 C2 -3.5(3)
C4 O1 C1 C8 114.3(2)
C4 O1 C1 C9 -127.9(2)
O1 C1 C2 C3 22.8(3)
C8 C1 C2 C3 -90.7(3)
C9 C1 C2 C3 146.8(2)
C1 C2 C3 C4 -33.0(3)
C1 O1 C4 O2 98.7(2)
C1 O1 C4 C3 -17.6(3)
C1 O1 C4 C5 -140.6(2)
C2 C3 C4 O2 -84.4(3)
C2 C3 C4 O1 30.8(3)
C2 C3 C4 C5 145.1(2)
O2 C4 C5 C6 -64.2(3)
O1 C4 C5 C6 178.8(2)
C3 C4 C5 C6 64.6(3)
C4 C5 C6 O3 0.3(4)
C4 C5 C6 C7 179.0(3)
O1 C1 C8 F3 61.2(3)
C2 C1 C8 F3 174.6(2)
C9 C1 C8 F3 -59.8(3)
O1 C1 C8 F2 -178.8(2)
C2 C1 C8 F2 -65.3(3)
C9 C1 C8 F2 60.3(3)
O1 C1 C8 F1 -58.9(3)
C2 C1 C8 F1 54.5(3)
C9 C1 C8 F1 -179.9(2)
O1 C1 C9 C10 158.1(2)
C2 C1 C9 C10 38.5(3)
C8 C1 C9 C10 -85.8(3)
O1 C1 C9 C14 -24.0(3)
C2 C1 C9 C14 -143.7(2)
C8 C1 C9 C14 92.1(3)
C14 C9 C10 C11 0.7(4)
C1 C9 C10 C11 178.7(2)
C9 C10 C11 C12 2.0(4)
C9 C10 C11 Cl1 -178.04(19)
C10 C11 C12 C13 -1.9(4)
Cl1 C11 C12 C13 178.1(2)
C11 C12 C13 C14 -0.8(4)
C12 C13 C14 C9 3.4(4)
C12 C13 C14 N1 -179.1(2)
C10 C9 C14 C13 -3.3(4)
C1 C9 C14 C13 178.9(2)
C10 C9 C14 N1 179.3(2)
C1 C9 C14 N1 1.4(4)
C15 N1 C14 C13 42.0(4)
C15 N1 C14 C9 -140.6(3)
C14 N1 C15 O4 -0.8(4)
C14 N1 C15 C16 179.1(2)
O4 C15 C16 C17' 168.3(9)
N1 C15 C16 C17' -11.5(9)
O4 C15 C16 C19 -8.5(6)
N1 C15 C16 C19 171.7(6)
O4 C15 C16 C18 -129.4(5)
N1 C15 C16 C18 50.8(5)
O4 C15 C16 C18' -77.0(6)
N1 C15 C16 C18' 103.2(6)
O4 C15 C16 C17 120.1(4)
N1 C15 C16 C17 -59.7(4)
O4 C15 C16 C19' 27.0(6)
N1 C15 C16 C19' -152.9(5)
